data_7715977
loop_
_publ_author_name
'Zender, Elena'
'Valverde, Danillo'
'Neubaur, Robert'
'Karger, Sebastian'
'Virovets, Alexander'
'Bolte, Michael'
'Lerner, Hans-Wolfram'
'Olivier, Yoann'
'Wagner, Matthias'

_publ_section_title
;
 Borylation and rearrangement reactions of azasilaanthracenes to afford
 B,N-doped nanographenes.
;
_journal_issue 22
_journal_name_full 'Dalton transactions (Cambridge, England : 2003)'
_journal_page_first 9294
_journal_page_last 9300
_journal_paper_doi 10.1039/d4dt01166j
_journal_volume 53
_journal_year 2024
_chemical_formula_moiety '(C42 H27 B2 N3), 0.25(C7 H8)'
_chemical_formula_sum 'C43.75 H29 B2 N3'
_chemical_formula_weight 618.32
_space_group_crystal_system triclinic
_space_group_IT_number 2
_space_group_name_Hall '-P 1'
_space_group_name_H-M_alt 'P -1'
_atom_sites_solution_hydrogens geom
_audit_creation_method SHELXL-2018/3
_audit_update_record
;
2024-05-06 deposited with the CCDC.	2024-05-08 downloaded from the CCDC.
;
_cell_angle_alpha 93.335(5)
_cell_angle_beta 104.594(5)
_cell_angle_gamma 95.069(5)
_cell_formula_units_Z 4
_cell_length_a 13.4369(8)
_cell_length_b 15.3305(9)
_cell_length_c 16.2651(10)
_cell_measurement_reflns_used 4689
_cell_measurement_temperature 173(2)
_cell_measurement_theta_max 26.9740
_cell_measurement_theta_min 2.6520
_cell_volume 3218.5(3)
_computing_cell_refinement 'CrysAlisPro 1.171.42.43a (Rigaku OD, 2022)'
_computing_data_collection 'X-Area (Stoe & Cie, 2001)'
_computing_data_reduction 'CrysAlisPro 1.171.42.43a (Rigaku OD, 2022)'
_computing_publication_material 'IUCr PublCIF online service'
_computing_structure_refinement 'SHELXL-2018/3 (Sheldrick, 2018)'
_computing_structure_solution 'SHELXT (G. M. Sheldrick, 2015)'
_diffrn_ambient_temperature 173(2)
_diffrn_detector 'image plate'
_diffrn_detector_area_resol_mean 6.67
_diffrn_detector_type 'STOE image plate (34 cm diameter)'
_diffrn_measured_fraction_theta_full 0.989
_diffrn_measured_fraction_theta_max 0.987
_diffrn_measurement_device '2-circle goniometer'
_diffrn_measurement_device_type 'STOE IPDS II two-circle-diffractometer'
_diffrn_measurement_method \w
_diffrn_radiation_monochromator mirror
_diffrn_radiation_type MoK\a
_diffrn_radiation_wavelength 0.71073
_diffrn_reflns_av_R_equivalents 0.0611
_diffrn_reflns_av_unetI/netI 0.0888
_diffrn_reflns_Laue_measured_fraction_full 0.989
_diffrn_reflns_Laue_measured_fraction_max 0.987
_diffrn_reflns_limit_h_max 17
_diffrn_reflns_limit_h_min -17
_diffrn_reflns_limit_k_max 19
_diffrn_reflns_limit_k_min -19
_diffrn_reflns_limit_l_max 20
_diffrn_reflns_limit_l_min -20
_diffrn_reflns_number 26853
_diffrn_reflns_point_group_measured_fraction_full 0.989
_diffrn_reflns_point_group_measured_fraction_max 0.987
_diffrn_reflns_theta_full 25.242
_diffrn_reflns_theta_max 26.730
_diffrn_reflns_theta_min 2.505
_diffrn_source 'Genix 3D I\mS microfocus X-ray source'
_exptl_absorpt_coefficient_mu 0.074
_exptl_absorpt_correction_T_max 1.00000
_exptl_absorpt_correction_T_min 0.97376
_exptl_absorpt_correction_type multi-scan
_exptl_absorpt_process_details
;
CrysAlisPro 1.171.42.43a (Rigaku Oxford Diffraction, 2022)
Empirical absorption correction using spherical harmonics,
implemented in SCALE3 ABSPACK scaling algorithm.
;
_exptl_crystal_colour yellow
_exptl_crystal_density_diffrn 1.276
_exptl_crystal_description 'rhombic prism'
_exptl_crystal_F_000 1290
_exptl_crystal_size_max 0.170
_exptl_crystal_size_mid 0.120
_exptl_crystal_size_min 0.110
_refine_diff_density_max 0.292
_refine_diff_density_min -0.260
_refine_diff_density_rms 0.049
_refine_ls_extinction_method none
_refine_ls_goodness_of_fit_ref 1.018
_refine_ls_hydrogen_treatment constr
_refine_ls_matrix_type full
_refine_ls_number_parameters 899
_refine_ls_number_reflns 13478
_refine_ls_number_restraints 43
_refine_ls_restrained_S_all 1.020
_refine_ls_R_factor_all 0.0889
_refine_ls_R_factor_gt 0.0563
_refine_ls_shift/su_max 0.001
_refine_ls_shift/su_mean 0.000
_refine_ls_structure_factor_coef Fsqd
_refine_ls_weighting_details 'w=1/[\s^2^(Fo^2^)+(0.0551P)^2^] where P=(Fo^2^+2Fc^2^)/3'
_refine_ls_weighting_scheme calc
_refine_ls_wR_factor_gt 0.1307
_refine_ls_wR_factor_ref 0.1511
_reflns_Friedel_coverage 0.000
_reflns_number_gt 9200
_reflns_number_total 13478
_reflns_threshold_expression 'I > 2\s(I)'
_cod_data_source_file d4dt01166j3.cif
_cod_data_source_block wa3431
_cod_depositor_comments 'Adding full bibliography for 7715973--7715981.cif.'
_cod_database_code 7715977
_shelx_shelxl_version_number 2018/3
_shelx_space_group_comment
;
The symmetry employed for this shelxl refinement is uniquely defined
by the following loop, which should always be used as a source of
symmetry information in preference to the above space-group names.
They are only intended as comments.
;
_shelx_estimated_absorpt_t_min 0.988
_shelx_estimated_absorpt_t_max 0.992

loop_
_space_group_symop_operation_xyz
'x, y, z'
'-x, -y, -z'

loop_
_atom_site_label
_atom_site_type_symbol
_atom_site_fract_x
_atom_site_fract_y
_atom_site_fract_z
_atom_site_U_iso_or_equiv
_atom_site_adp_type
_atom_site_occupancy
_atom_site_site_symmetry_order
_atom_site_calc_flag
_atom_site_refinement_flags_posn
_atom_site_refinement_flags_adp
_atom_site_refinement_flags_occupancy
_atom_site_disorder_assembly
_atom_site_disorder_group
N1A N 0.17447(11) -0.17068(10) 0.15781(10) 0.0233(3) Uani 1 1 d . . . . .
N2A N 0.15369(12) 0.01494(10) -0.07562(10) 0.0249(3) Uani 1 1 d . . . . .
N3A N 0.45000(12) 0.05911(10) 0.16789(10) 0.0269(4) Uani 1 1 d . . . . .
C11A C 0.19756(14) -0.16937(12) 0.24855(12) 0.0240(4) Uani 1 1 d . . . . .
C12A C 0.29296(14) -0.12807(12) 0.29979(12) 0.0250(4) Uani 1 1 d . . . . .
C13A C 0.30984(17) -0.13054(14) 0.38877(13) 0.0345(5) Uani 1 1 d . . . . .
H13A H 0.373248 -0.103307 0.424956 0.041 Uiso 1 1 calc R U . . .
C14A C 0.23759(19) -0.17107(15) 0.42516(15) 0.0424(5) Uani 1 1 d . . . . .
H14A H 0.252696 -0.174341 0.485119 0.051 Uiso 1 1 calc R U . . .
C15A C 0.14277(18) -0.20693(14) 0.37320(14) 0.0369(5) Uani 1 1 d . . . . .
H15A H 0.091548 -0.232682 0.397999 0.044 Uiso 1 1 calc R U . . .
C16A C 0.12214(16) -0.20564(12) 0.28646(13) 0.0296(4) Uani 1 1 d . . . . .
H16A H 0.056318 -0.229448 0.251675 0.036 Uiso 1 1 calc R U . . .
C21A C 0.10298(13) -0.23923(12) 0.10597(12) 0.0233(4) Uani 1 1 d . . . . .
C22A C 0.04419(14) -0.22404(12) 0.02426(12) 0.0244(4) Uani 1 1 d . . . . .
C23A C -0.02225(14) -0.29623(12) -0.02410(13) 0.0287(4) Uani 1 1 d . . . . .
H23A H -0.061118 -0.288372 -0.080162 0.034 Uiso 1 1 calc R U . . .
C24A C -0.03261(15) -0.37682(13) 0.00681(14) 0.0316(5) Uani 1 1 d . . . . .
H24A H -0.080225 -0.423009 -0.026294 0.038 Uiso 1 1 calc R U . . .
C25A C 0.02738(15) -0.39017(13) 0.08716(13) 0.0310(5) Uani 1 1 d . . . . .
H25A H 0.020967 -0.446041 0.108820 0.037 Uiso 1 1 calc R U . . .
C26A C 0.09608(15) -0.32335(12) 0.13582(13) 0.0274(4) Uani 1 1 d . . . . .
H26A H 0.138859 -0.334059 0.189599 0.033 Uiso 1 1 calc R U . . .
C31A C 0.21835(13) -0.10282(11) 0.11918(12) 0.0224(4) Uani 1 1 d . . . . .
C32A C 0.16524(14) -0.08297(11) 0.03728(12) 0.0233(4) Uani 1 1 d . . . . .
C33A C 0.20802(14) -0.01047(12) 0.00236(12) 0.0235(4) Uani 1 1 d . . . . .
C34A C 0.30360(14) 0.03607(12) 0.04514(12) 0.0257(4) Uani 1 1 d . . . . .
H34A H 0.332662 0.082989 0.019989 0.031 Uiso 1 1 calc R U . . .
C35A C 0.35544(14) 0.01245(12) 0.12523(12) 0.0249(4) Uani 1 1 d . . . . .
C36A C 0.31321(13) -0.05561(12) 0.16583(12) 0.0231(4) Uani 1 1 d . . . . .
C41A C 0.00325(14) -0.09384(12) -0.08889(12) 0.0250(4) Uani 1 1 d . . . . .
C42A C 0.05242(14) -0.02106(12) -0.11885(12) 0.0240(4) Uani 1 1 d . . . . .
C43A C 0.00063(15) 0.01523(13) -0.19342(13) 0.0294(4) Uani 1 1 d . . . . .
H43A H 0.034295 0.062939 -0.214286 0.035 Uiso 1 1 calc R U . . .
C44A C -0.09888(16) -0.01837(13) -0.23620(14) 0.0334(5) Uani 1 1 d . . . . .
H44A H -0.132667 0.006022 -0.286866 0.040 Uiso 1 1 calc R U . . .
C45A C -0.15035(15) -0.08713(13) -0.20647(13) 0.0326(5) Uani 1 1 d . . . . .
H45A H -0.219311 -0.109075 -0.235765 0.039 Uiso 1 1 calc R U . . .
C46A C -0.09995(15) -0.12320(13) -0.13375(13) 0.0303(4) Uani 1 1 d . . . . .
H46A H -0.135959 -0.169554 -0.112988 0.036 Uiso 1 1 calc R U . . .
C51A C 0.47407(14) -0.02662(13) 0.29357(12) 0.0280(4) Uani 1 1 d . . . . .
C52A C 0.51064(14) 0.03866(13) 0.24707(12) 0.0273(4) Uani 1 1 d . . . . .
C53A C 0.61045(15) 0.08410(14) 0.27958(13) 0.0328(5) Uani 1 1 d . . . . .
H53A H 0.634150 0.128884 0.248924 0.039 Uiso 1 1 calc R U . . .
C54A C 0.67310(16) 0.06416(16) 0.35470(14) 0.0397(5) Uani 1 1 d . . . . .
H54A H 0.740090 0.095116 0.375555 0.048 Uiso 1 1 calc R U . . .
C55A C 0.64016(17) -0.00100(16) 0.40126(15) 0.0411(5) Uani 1 1 d . . . . .
H55A H 0.684141 -0.014777 0.453368 0.049 Uiso 1 1 calc R U . . .
C56A C 0.54269(16) -0.04497(15) 0.37026(14) 0.0358(5) Uani 1 1 d . . . . .
H56A H 0.520651 -0.089623 0.401869 0.043 Uiso 1 1 calc R U . . .
C61A C 0.20210(14) 0.08586(12) -0.11172(12) 0.0261(4) Uani 1 1 d . . . . .
C62A C 0.18556(16) 0.17171(13) -0.09284(14) 0.0341(5) Uani 1 1 d . . . . .
H62A H 0.140734 0.183996 -0.057857 0.041 Uiso 1 1 calc R U . . .
C63A C 0.23485(19) 0.23968(14) -0.12534(16) 0.0446(6) Uani 1 1 d . . . . .
H63A H 0.222998 0.298656 -0.113171 0.053 Uiso 1 1 calc R U . . .
C64A C 0.3009(2) 0.22212(17) -0.17517(17) 0.0503(6) Uani 1 1 d . . . . .
H64A H 0.335495 0.268997 -0.196421 0.060 Uiso 1 1 calc R U . . .
C65A C 0.3168(2) 0.13661(17) -0.19417(16) 0.0490(6) Uani 1 1 d . . . . .
H65A H 0.361797 0.124526 -0.229103 0.059 Uiso 1 1 calc R U . . .
C66A C 0.26747(17) 0.06810(14) -0.16246(14) 0.0365(5) Uani 1 1 d . . . . .
H66A H 0.278543 0.009128 -0.175583 0.044 Uiso 1 1 calc R U . . .
C71A C 0.48594(15) 0.13363(13) 0.12916(13) 0.0294(4) Uani 1 1 d . . . . .
C72A C 0.46298(17) 0.21682(14) 0.15231(15) 0.0398(5) Uani 1 1 d . . . . .
H72A H 0.424719 0.224094 0.193567 0.048 Uiso 1 1 calc R U . . .
C73A C 0.4960(2) 0.28872(16) 0.11512(18) 0.0509(6) Uani 1 1 d . . . . .
H73A H 0.481696 0.345692 0.131891 0.061 Uiso 1 1 calc R U . . .
C74A C 0.5494(2) 0.27853(17) 0.05400(17) 0.0530(7) Uani 1 1 d . . . . .
H74A H 0.570852 0.328157 0.027903 0.064 Uiso 1 1 calc R U . . .
C75A C 0.57187(19) 0.19582(18) 0.03061(15) 0.0502(6) Uani 1 1 d . . . . .
H75A H 0.608468 0.188749 -0.011850 0.060 Uiso 1 1 calc R U . . .
C76A C 0.54134(16) 0.12329(15) 0.06868(14) 0.0369(5) Uani 1 1 d . . . . .
H76A H 0.558272 0.066766 0.053429 0.044 Uiso 1 1 calc R U . . .
B1A B 0.06502(16) -0.13443(14) -0.01028(14) 0.0243(4) Uani 1 1 d . . . . .
B2A B 0.36417(16) -0.07310(14) 0.25597(14) 0.0249(5) Uani 1 1 d . . . . .
N1B N 0.77793(11) 0.40130(10) 0.27587(10) 0.0238(3) Uani 1 1 d . . . . .
N2B N 0.58371(12) 0.61376(10) 0.38107(10) 0.0257(4) Uani 1 1 d . . . . .
N3B N 0.84848(12) 0.48176(10) 0.57856(10) 0.0269(4) Uani 1 1 d . . . . .
C11B C 0.82456(14) 0.32133(12) 0.28907(13) 0.0266(4) Uani 1 1 d . . . . .
C12B C 0.88824(14) 0.30717(12) 0.36951(13) 0.0266(4) Uani 1 1 d . . . . .
C13B C 0.93031(15) 0.22568(13) 0.37663(15) 0.0340(5) Uani 1 1 d . . . . .
H13B H 0.972594 0.213628 0.430142 0.041 Uiso 1 1 calc R U . . .
C14B C 0.91208(16) 0.16327(13) 0.30872(16) 0.0385(5) Uani 1 1 d . . . . .
H14B H 0.944007 0.110314 0.314919 0.046 Uiso 1 1 calc R U . . .
C15B C 0.84668(16) 0.17824(13) 0.23105(15) 0.0362(5) Uani 1 1 d . . . . .
H15B H 0.833064 0.134918 0.184295 0.043 Uiso 1 1 calc R U . . .
C16B C 0.80143(14) 0.25554(13) 0.22142(14) 0.0298(4) Uani 1 1 d . . . . .
H16B H 0.754497 0.264279 0.168879 0.036 Uiso 1 1 calc R U . . .
C21B C 0.75768(14) 0.43437(12) 0.19381(12) 0.0241(4) Uani 1 1 d . . . . .
C22B C 0.67970(14) 0.49063(12) 0.16897(12) 0.0235(4) Uani 1 1 d . . . . .
C23B C 0.66868(15) 0.52400(13) 0.08807(12) 0.0279(4) Uani 1 1 d . . . . .
H23B H 0.617336 0.562573 0.069949 0.033 Uiso 1 1 calc R U . . .
C24B C 0.72914(15) 0.50288(13) 0.03485(13) 0.0314(4) Uani 1 1 d . . . . .
H24B H 0.718456 0.525341 -0.019557 0.038 Uiso 1 1 calc R U . . .
C25B C 0.80633(15) 0.44812(13) 0.06155(13) 0.0312(5) Uani 1 1 d . . . . .
H25B H 0.848720 0.433440 0.025157 0.037 Uiso 1 1 calc R U . . .
C26B C 0.82181(14) 0.41513(13) 0.13996(13) 0.0285(4) Uani 1 1 d . . . . .
H26B H 0.875988 0.379160 0.158053 0.034 Uiso 1 1 calc R U . . .
C31B C 0.75593(14) 0.44905(12) 0.34432(12) 0.0229(4) Uani 1 1 d . . . . .
C32B C 0.67950(13) 0.50808(11) 0.32613(12) 0.0223(4) Uani 1 1 d . . . . .
C33B C 0.65877(13) 0.55468(12) 0.39705(12) 0.0236(4) Uani 1 1 d . . . . .
C34B C 0.71279(14) 0.54527(12) 0.48059(12) 0.0249(4) Uani 1 1 d . . . . .
H34B H 0.697032 0.576857 0.526882 0.030 Uiso 1 1 calc R U . . .
C35B C 0.79074(14) 0.48863(12) 0.49564(12) 0.0247(4) Uani 1 1 d . . . . .
C36B C 0.81227(14) 0.43719(12) 0.42781(12) 0.0234(4) Uani 1 1 d . . . . .
C41B C 0.53521(14) 0.57973(12) 0.22544(12) 0.0244(4) Uani 1 1 d . . . . .
C42B C 0.52232(14) 0.62598(12) 0.29980(12) 0.0244(4) Uani 1 1 d . . . . .
C43B C 0.44733(15) 0.68581(13) 0.29151(13) 0.0304(4) Uani 1 1 d . . . . .
H43B H 0.441004 0.719572 0.340444 0.036 Uiso 1 1 calc R U . . .
C44B C 0.38315(16) 0.69551(14) 0.21270(14) 0.0350(5) Uani 1 1 d . . . . .
H44B H 0.333748 0.736850 0.207997 0.042 Uiso 1 1 calc R U . . .
C45B C 0.38891(15) 0.64641(14) 0.14010(13) 0.0328(5) Uani 1 1 d . . . . .
H45B H 0.341663 0.651245 0.086621 0.039 Uiso 1 1 calc R U . . .
C46B C 0.46499(14) 0.59032(13) 0.14740(13) 0.0276(4) Uani 1 1 d . . . . .
H46B H 0.470113 0.557457 0.097557 0.033 Uiso 1 1 calc R U . . .
C51B C 0.96521(14) 0.38368(12) 0.53598(13) 0.0274(4) Uani 1 1 d . . . . .
C52B C 0.93523(14) 0.43396(12) 0.59963(13) 0.0265(4) Uani 1 1 d . . . . .
C53B C 0.99128(16) 0.43666(13) 0.68578(14) 0.0327(5) Uani 1 1 d . . . . .
H53B H 0.969713 0.469652 0.728227 0.039 Uiso 1 1 calc R U . . .
C54B C 1.07702(16) 0.39180(14) 0.70873(15) 0.0359(5) Uani 1 1 d . . . . .
H54B H 1.112977 0.392640 0.767148 0.043 Uiso 1 1 calc R U . . .
C55B C 1.11178(16) 0.34500(14) 0.64694(15) 0.0370(5) Uani 1 1 d . . . . .
H55B H 1.172354 0.315714 0.662697 0.044 Uiso 1 1 calc R U . . .
C56B C 1.05673(15) 0.34204(13) 0.56282(14) 0.0309(4) Uani 1 1 d . . . . .
H56B H 1.081125 0.310761 0.520990 0.037 Uiso 1 1 calc R U . . .
C61B C 0.56543(15) 0.66340(13) 0.45352(12) 0.0279(4) Uani 1 1 d . . . . .
C62B C 0.48983(17) 0.62945(16) 0.49149(15) 0.0411(5) Uani 1 1 d . . . . .
H62B H 0.452817 0.573340 0.471673 0.049 Uiso 1 1 calc R U . . .
C63B C 0.4693(2) 0.6784(2) 0.55830(17) 0.0589(8) Uani 1 1 d . . . . .
H63B H 0.418320 0.655626 0.584848 0.071 Uiso 1 1 calc R U . . .
C64B C 0.5226(2) 0.7599(2) 0.58647(16) 0.0639(9) Uani 1 1 d . . . . .
H64B H 0.507168 0.793655 0.631631 0.077 Uiso 1 1 calc R U . . .
C65B C 0.5983(2) 0.79283(17) 0.54955(17) 0.0604(8) Uani 1 1 d . . . . .
H65B H 0.635794 0.848606 0.570087 0.072 Uiso 1 1 calc R U . . .
C66B C 0.61973(19) 0.74419(14) 0.48196(15) 0.0418(5) Uani 1 1 d . . . . .
H66B H 0.671350 0.766765 0.455946 0.050 Uiso 1 1 calc R U . . .
C71B C 0.82036(14) 0.53001(13) 0.64691(12) 0.0268(4) Uani 1 1 d . . . . .
C72B C 0.75111(17) 0.48960(16) 0.68645(14) 0.0386(5) Uani 1 1 d . . . . .
H72B H 0.723586 0.430106 0.669998 0.046 Uiso 1 1 calc R U . . .
C73B C 0.72236(19) 0.53663(19) 0.75012(15) 0.0523(7) Uani 1 1 d . . . . .
H73B H 0.674822 0.509287 0.777629 0.063 Uiso 1 1 calc R U . . .
C74B C 0.7621(2) 0.62275(19) 0.77401(15) 0.0532(7) Uani 1 1 d . . . . .
H74B H 0.741462 0.654827 0.817564 0.064 Uiso 1 1 calc R U . . .
C75B C 0.83237(19) 0.66301(16) 0.73443(15) 0.0470(6) Uani 1 1 d . . . . .
H75B H 0.860206 0.722394 0.751182 0.056 Uiso 1 1 calc R U . . .
C76B C 0.86153(16) 0.61633(14) 0.67075(14) 0.0352(5) Uani 1 1 d . . . . .
H76B H 0.909559 0.643350 0.643507 0.042 Uiso 1 1 calc R U . . .
B1B B 0.62589(16) 0.52299(13) 0.23646(14) 0.0233(4) Uani 1 1 d . . . . .
B2B B 0.89485(16) 0.37546(14) 0.44488(15) 0.0259(5) Uani 1 1 d . . . . .
C1S C 0.9617(4) 0.9690(3) 0.4728(3) 0.0694(18) Uani 0.5 1 d G U P A -1
C6S C 0.9616(4) 1.0107(4) 0.5510(3) 0.067(3) Uani 0.5 1 d DG U P A -1
H6S H 0.909279 0.993007 0.578282 0.081 Uiso 0.5 1 calc R U P A -1
C5S C 1.0380(5) 1.0784(4) 0.5892(3) 0.105(3) Uani 0.5 1 d G U P A -1
H5S H 1.037920 1.106928 0.642625 0.127 Uiso 0.5 1 calc R U P A -1
C4S C 1.1145(5) 1.1043(4) 0.5493(4) 0.086(4) Uani 0.5 1 d G U P A -1
H4S H 1.166772 1.150581 0.575398 0.104 Uiso 0.5 1 calc R U P A -1
C3S C 1.1147(4) 1.0626(4) 0.4711(4) 0.092(3) Uani 0.5 1 d G U P A -1
H3S H 1.166984 1.080311 0.443827 0.110 Uiso 0.5 1 calc R U P A -1
C2S C 1.0383(5) 0.9949(4) 0.4329(3) 0.136(6) Uani 0.5 1 d DG U P A -1
H2S H 1.038344 0.966389 0.379483 0.163 Uiso 0.5 1 calc R U P A -1
C7S C 0.8842(10) 0.9023(9) 0.4318(9) 0.125(6) Uani 0.5 1 d D U P A -1
H7SA H 0.845740 0.881947 0.472172 0.187 Uiso 0.5 1 calc R U P A -1
H7SB H 0.915634 0.853191 0.410957 0.187 Uiso 0.5 1 calc R U P A -1
H7SC H 0.836814 0.925126 0.383702 0.187 Uiso 0.5 1 calc R U P A -1

loop_
_atom_site_aniso_label
_atom_site_aniso_U_11
_atom_site_aniso_U_22
_atom_site_aniso_U_33
_atom_site_aniso_U_23
_atom_site_aniso_U_13
_atom_site_aniso_U_12
N1A 0.0233(8) 0.0211(8) 0.0253(8) 0.0013(6) 0.0070(7) -0.0006(6)
N2A 0.0256(8) 0.0225(8) 0.0261(9) 0.0040(7) 0.0062(7) 0.0008(6)
N3A 0.0257(8) 0.0270(8) 0.0267(9) 0.0022(7) 0.0064(7) -0.0033(7)
C11A 0.0288(9) 0.0189(9) 0.0256(10) 0.0024(7) 0.0090(8) 0.0034(8)
C12A 0.0274(9) 0.0217(9) 0.0270(10) 0.0034(8) 0.0090(8) 0.0022(8)
C13A 0.0360(11) 0.0374(12) 0.0280(11) 0.0011(9) 0.0072(9) -0.0032(9)
C14A 0.0546(14) 0.0451(13) 0.0276(12) 0.0035(10) 0.0152(11) -0.0074(11)
C15A 0.0467(13) 0.0318(11) 0.0365(12) 0.0037(9) 0.0215(11) -0.0049(10)
C16A 0.0331(10) 0.0237(10) 0.0337(11) 0.0012(8) 0.0132(9) -0.0004(8)
C21A 0.0211(9) 0.0215(9) 0.0282(10) -0.0006(8) 0.0094(8) 0.0003(7)
C22A 0.0206(8) 0.0236(9) 0.0295(10) -0.0006(8) 0.0088(8) 0.0004(7)
C23A 0.0266(9) 0.0273(10) 0.0316(11) -0.0016(8) 0.0086(9) -0.0003(8)
C24A 0.0313(10) 0.0239(10) 0.0390(12) -0.0056(9) 0.0122(9) -0.0037(8)
C25A 0.0371(11) 0.0212(9) 0.0380(12) -0.0007(8) 0.0177(10) -0.0009(8)
C26A 0.0305(10) 0.0239(9) 0.0296(11) 0.0028(8) 0.0117(9) 0.0012(8)
C31A 0.0226(9) 0.0198(9) 0.0266(10) 0.0011(7) 0.0097(8) 0.0024(7)
C32A 0.0238(9) 0.0196(9) 0.0274(10) -0.0003(7) 0.0090(8) 0.0023(7)
C33A 0.0242(9) 0.0218(9) 0.0252(10) 0.0009(7) 0.0075(8) 0.0034(7)
C34A 0.0257(9) 0.0229(9) 0.0291(10) 0.0039(8) 0.0092(8) -0.0018(8)
C35A 0.0216(9) 0.0240(9) 0.0295(10) -0.0015(8) 0.0087(8) 0.0001(7)
C36A 0.0217(9) 0.0216(9) 0.0278(10) 0.0019(8) 0.0096(8) 0.0018(7)
C41A 0.0267(9) 0.0226(9) 0.0263(10) -0.0031(8) 0.0089(8) 0.0024(8)
C42A 0.0244(9) 0.0229(9) 0.0252(10) -0.0016(8) 0.0070(8) 0.0058(8)
C43A 0.0333(10) 0.0257(10) 0.0296(11) 0.0020(8) 0.0073(9) 0.0074(8)
C44A 0.0361(11) 0.0313(11) 0.0303(11) -0.0003(9) 0.0013(9) 0.0135(9)
C45A 0.0255(10) 0.0310(11) 0.0364(12) -0.0058(9) -0.0003(9) 0.0057(8)
C46A 0.0271(10) 0.0261(10) 0.0355(12) -0.0045(9) 0.0061(9) 0.0023(8)
C51A 0.0273(10) 0.0305(10) 0.0266(10) -0.0001(8) 0.0086(8) 0.0027(8)
C52A 0.0266(9) 0.0291(10) 0.0259(10) -0.0032(8) 0.0089(8) -0.0008(8)
C53A 0.0290(10) 0.0359(11) 0.0325(11) -0.0026(9) 0.0105(9) -0.0062(9)
C54A 0.0264(10) 0.0540(14) 0.0342(12) -0.0052(11) 0.0045(9) -0.0051(10)
C55A 0.0322(11) 0.0567(15) 0.0299(12) 0.0053(11) 0.0006(9) 0.0016(10)
C56A 0.0309(11) 0.0431(12) 0.0322(12) 0.0070(10) 0.0058(9) 0.0012(9)
C61A 0.0279(9) 0.0240(9) 0.0262(10) 0.0048(8) 0.0063(8) 0.0017(8)
C62A 0.0390(11) 0.0267(10) 0.0378(12) 0.0037(9) 0.0106(10) 0.0066(9)
C63A 0.0534(14) 0.0230(11) 0.0522(15) 0.0090(10) 0.0041(12) 0.0003(10)
C64A 0.0554(15) 0.0436(14) 0.0500(15) 0.0190(12) 0.0128(13) -0.0120(12)
C65A 0.0536(15) 0.0540(15) 0.0464(15) 0.0100(12) 0.0273(13) -0.0024(12)
C66A 0.0450(12) 0.0328(11) 0.0358(12) 0.0035(9) 0.0178(10) 0.0042(10)
C71A 0.0263(9) 0.0306(10) 0.0277(11) 0.0033(8) 0.0038(8) -0.0087(8)
C72A 0.0408(12) 0.0332(11) 0.0461(14) 0.0035(10) 0.0148(11) -0.0027(10)
C73A 0.0532(15) 0.0322(12) 0.0628(18) 0.0069(12) 0.0101(13) -0.0065(11)
C74A 0.0568(15) 0.0491(15) 0.0452(15) 0.0204(12) 0.0031(13) -0.0188(12)
C75A 0.0449(13) 0.0667(17) 0.0354(14) 0.0054(12) 0.0120(11) -0.0198(12)
C76A 0.0326(11) 0.0432(13) 0.0316(12) -0.0017(10) 0.0086(9) -0.0114(9)
B1A 0.0231(10) 0.0223(10) 0.0289(12) -0.0019(9) 0.0101(9) 0.0031(8)
B2A 0.0260(10) 0.0217(10) 0.0277(12) 0.0010(9) 0.0078(9) 0.0037(9)
N1B 0.0239(8) 0.0228(8) 0.0257(8) 0.0003(6) 0.0083(7) 0.0038(6)
N2B 0.0274(8) 0.0268(8) 0.0238(8) 0.0001(7) 0.0075(7) 0.0071(7)
N3B 0.0294(8) 0.0274(8) 0.0233(9) 0.0022(7) 0.0054(7) 0.0037(7)
C11B 0.0234(9) 0.0226(9) 0.0369(11) -0.0006(8) 0.0145(9) 0.0020(8)
C12B 0.0226(9) 0.0234(9) 0.0357(11) 0.0043(8) 0.0107(9) 0.0021(8)
C13B 0.0293(10) 0.0282(11) 0.0460(13) 0.0062(9) 0.0115(10) 0.0048(9)
C14B 0.0378(11) 0.0235(10) 0.0587(15) 0.0024(10) 0.0191(11) 0.0094(9)
C15B 0.0340(11) 0.0260(10) 0.0506(14) -0.0083(10) 0.0175(11) 0.0020(9)
C16B 0.0261(10) 0.0280(10) 0.0367(12) -0.0025(9) 0.0123(9) 0.0008(8)
C21B 0.0270(9) 0.0217(9) 0.0225(10) -0.0033(7) 0.0073(8) -0.0028(8)
C22B 0.0229(9) 0.0221(9) 0.0236(10) -0.0022(7) 0.0050(8) -0.0027(7)
C23B 0.0268(9) 0.0293(10) 0.0261(10) -0.0001(8) 0.0060(8) -0.0005(8)
C24B 0.0344(11) 0.0349(11) 0.0243(10) 0.0010(9) 0.0093(9) -0.0040(9)
C25B 0.0318(10) 0.0351(11) 0.0289(11) -0.0039(9) 0.0154(9) -0.0020(9)
C26B 0.0258(9) 0.0285(10) 0.0320(11) -0.0042(8) 0.0113(9) 0.0008(8)
C31B 0.0241(9) 0.0202(9) 0.0245(10) -0.0012(7) 0.0083(8) -0.0004(7)
C32B 0.0229(9) 0.0199(9) 0.0245(10) 0.0012(7) 0.0079(8) -0.0003(7)
C33B 0.0215(9) 0.0220(9) 0.0281(10) 0.0027(8) 0.0080(8) 0.0017(7)
C34B 0.0276(9) 0.0259(10) 0.0224(10) -0.0001(8) 0.0084(8) 0.0045(8)
C35B 0.0270(9) 0.0238(9) 0.0229(10) 0.0031(8) 0.0064(8) 0.0003(8)
C36B 0.0247(9) 0.0198(9) 0.0263(10) 0.0031(7) 0.0082(8) -0.0004(7)
C41B 0.0232(9) 0.0241(9) 0.0269(10) 0.0024(8) 0.0089(8) 0.0001(8)
C42B 0.0244(9) 0.0221(9) 0.0268(10) 0.0021(8) 0.0076(8) 0.0009(7)
C43B 0.0325(10) 0.0276(10) 0.0314(11) -0.0011(8) 0.0080(9) 0.0076(9)
C44B 0.0305(10) 0.0334(11) 0.0402(13) 0.0021(9) 0.0046(10) 0.0123(9)
C45B 0.0305(10) 0.0365(11) 0.0294(11) 0.0060(9) 0.0021(9) 0.0079(9)
C46B 0.0278(9) 0.0291(10) 0.0257(10) 0.0020(8) 0.0066(8) 0.0030(8)
C51B 0.0248(9) 0.0238(10) 0.0345(11) 0.0095(8) 0.0087(9) 0.0000(8)
C52B 0.0236(9) 0.0243(9) 0.0294(11) 0.0074(8) 0.0035(8) -0.0022(8)
C53B 0.0322(10) 0.0307(11) 0.0314(11) 0.0051(9) 0.0029(9) -0.0023(9)
C54B 0.0315(11) 0.0335(11) 0.0358(12) 0.0100(9) -0.0031(9) -0.0041(9)
C55B 0.0261(10) 0.0325(11) 0.0493(14) 0.0125(10) 0.0031(10) 0.0005(9)
C56B 0.0252(10) 0.0266(10) 0.0405(12) 0.0079(9) 0.0078(9) -0.0005(8)
C61B 0.0316(10) 0.0307(10) 0.0222(10) 0.0013(8) 0.0060(8) 0.0113(9)
C62B 0.0394(12) 0.0500(14) 0.0384(13) 0.0039(11) 0.0161(11) 0.0120(11)
C63B 0.0641(17) 0.081(2) 0.0432(15) 0.0059(14) 0.0292(14) 0.0262(16)
C64B 0.088(2) 0.079(2) 0.0328(14) -0.0061(14) 0.0218(15) 0.0407(18)
C65B 0.090(2) 0.0399(14) 0.0444(16) -0.0134(12) 0.0070(15) 0.0138(14)
C66B 0.0548(14) 0.0343(12) 0.0361(13) -0.0011(10) 0.0115(11) 0.0066(11)
C71B 0.0276(10) 0.0317(10) 0.0196(10) 0.0016(8) 0.0035(8) 0.0026(8)
C72B 0.0379(12) 0.0449(13) 0.0305(12) 0.0010(10) 0.0093(10) -0.0090(10)
C73B 0.0463(14) 0.0770(19) 0.0348(14) -0.0030(13) 0.0204(12) -0.0108(13)
C74B 0.0531(15) 0.0735(19) 0.0330(13) -0.0128(13) 0.0153(12) 0.0063(14)
C75B 0.0557(15) 0.0413(13) 0.0391(14) -0.0109(11) 0.0076(12) 0.0021(11)
C76B 0.0361(11) 0.0358(11) 0.0326(12) 0.0002(9) 0.0091(10) -0.0006(9)
B1B 0.0244(10) 0.0200(10) 0.0248(11) 0.0019(8) 0.0067(9) -0.0030(8)
B2B 0.0241(10) 0.0218(10) 0.0335(12) 0.0055(9) 0.0105(10) -0.0007(8)
C1S 0.071(4) 0.064(4) 0.084(5) 0.036(4) 0.025(4) 0.033(3)
C6S 0.077(6) 0.065(5) 0.082(5) 0.012(4) 0.051(5) 0.037(5)
C5S 0.159(9) 0.109(7) 0.081(6) 0.035(5) 0.068(6) 0.066(7)
C4S 0.085(7) 0.075(6) 0.104(7) 0.023(5) 0.014(5) 0.055(6)
C3S 0.084(5) 0.141(7) 0.057(4) 0.004(4) 0.014(4) 0.058(5)
C2S 0.153(13) 0.154(13) 0.109(9) 0.035(9) 0.034(9) 0.046(11)
C7S 0.129(9) 0.111(9) 0.141(8) 0.017(7) 0.032(7) 0.048(8)

loop_
_atom_type_symbol
_atom_type_description
_atom_type_scat_dispersion_real
_atom_type_scat_dispersion_imag
_atom_type_scat_source
C C 0.0033 0.0016 'International Tables Vol C Tables 4.2.6.8 and 6.1.1.4'
H H 0.0000 0.0000 'International Tables Vol C Tables 4.2.6.8 and 6.1.1.4'
B B 0.0013 0.0007 'International Tables Vol C Tables 4.2.6.8 and 6.1.1.4'
N N 0.0061 0.0033 'International Tables Vol C Tables 4.2.6.8 and 6.1.1.4'

loop_
_geom_angle_atom_site_label_1
_geom_angle_atom_site_label_2
_geom_angle_atom_site_label_3
_geom_angle
_geom_angle_site_symmetry_1
_geom_angle_site_symmetry_3
_geom_angle_publ_flag
C31A N1A C11A 120.23(15) . . ?
C31A N1A C21A 119.82(16) . . ?
C11A N1A C21A 119.90(16) . . ?
C33A N2A C42A 123.83(16) . . ?
C33A N2A C61A 117.68(15) . . ?
C42A N2A C61A 118.40(16) . . ?
C35A N3A C52A 123.79(16) . . ?
C35A N3A C71A 117.65(16) . . ?
C52A N3A C71A 118.54(16) . . ?
C16A C11A C12A 120.26(17) . . ?
C16A C11A N1A 119.17(17) . . ?
C12A C11A N1A 120.49(17) . . ?
C13A C12A C11A 116.78(18) . . ?
C13A C12A B2A 124.56(19) . . ?
C11A C12A B2A 118.10(17) . . ?
C14A C13A C12A 122.4(2) . . ?
C14A C13A H13A 118.8 . . ?
C12A C13A H13A 118.8 . . ?
C13A C14A C15A 119.2(2) . . ?
C13A C14A H14A 120.4 . . ?
C15A C14A H14A 120.4 . . ?
C16A C15A C14A 120.7(2) . . ?
C16A C15A H15A 119.7 . . ?
C14A C15A H15A 119.7 . . ?
C15A C16A C11A 120.5(2) . . ?
C15A C16A H16A 119.8 . . ?
C11A C16A H16A 119.8 . . ?
C26A C21A C22A 120.32(17) . . ?
C26A C21A N1A 119.14(17) . . ?
C22A C21A N1A 120.46(17) . . ?
C21A C22A C23A 116.91(18) . . ?
C21A C22A B1A 118.32(17) . . ?
C23A C22A B1A 124.40(18) . . ?
C24A C23A C22A 122.6(2) . . ?
C24A C23A H23A 118.7 . . ?
C22A C23A H23A 118.7 . . ?
C23A C24A C25A 119.16(19) . . ?
C23A C24A H24A 120.4 . . ?
C25A C24A H24A 120.4 . . ?
C26A C25A C24A 120.78(19) . . ?
C26A C25A H25A 119.6 . . ?
C24A C25A H25A 119.6 . . ?
C25A C26A C21A 120.10(19) . . ?
C25A C26A H26A 119.9 . . ?
C21A C26A H26A 119.9 . . ?
N1A C31A C32A 118.96(16) . . ?
N1A C31A C36A 118.21(17) . . ?
C32A C31A C36A 122.81(17) . . ?
C31A C32A C33A 117.62(17) . . ?
C31A C32A B1A 121.35(17) . . ?
C33A C32A B1A 120.99(17) . . ?
N2A C33A C34A 119.61(17) . . ?
N2A C33A C32A 119.09(17) . . ?
C34A C33A C32A 121.30(18) . . ?
C35A C34A C33A 119.16(18) . . ?
C35A C34A H34A 120.4 . . ?
C33A C34A H34A 120.4 . . ?
N3A C35A C34A 119.09(17) . . ?
N3A C35A C36A 118.83(17) . . ?
C34A C35A C36A 122.04(17) . . ?
C31A C36A C35A 116.88(17) . . ?
C31A C36A B2A 121.87(17) . . ?
C35A C36A B2A 121.17(17) . . ?
C46A C41A C42A 117.10(18) . . ?
C46A C41A B1A 124.82(18) . . ?
C42A C41A B1A 118.07(17) . . ?
C43A C42A N2A 119.20(17) . . ?
C43A C42A C41A 119.97(18) . . ?
N2A C42A C41A 120.82(17) . . ?
C44A C43A C42A 120.16(19) . . ?
C44A C43A H43A 119.9 . . ?
C42A C43A H43A 119.9 . . ?
C43A C44A C45A 121.1(2) . . ?
C43A C44A H44A 119.4 . . ?
C45A C44A H44A 119.4 . . ?
C46A C45A C44A 119.01(19) . . ?
C46A C45A H45A 120.5 . . ?
C44A C45A H45A 120.5 . . ?
C45A C46A C41A 122.5(2) . . ?
C45A C46A H46A 118.7 . . ?
C41A C46A H46A 118.7 . . ?
C56A C51A C52A 116.93(18) . . ?
C56A C51A B2A 125.27(19) . . ?
C52A C51A B2A 117.79(18) . . ?
N3A C52A C53A 118.69(18) . . ?
N3A C52A C51A 121.40(17) . . ?
C53A C52A C51A 119.90(19) . . ?
C54A C53A C52A 120.5(2) . . ?
C54A C53A H53A 119.7 . . ?
C52A C53A H53A 119.7 . . ?
C53A C54A C55A 121.0(2) . . ?
C53A C54A H54A 119.5 . . ?
C55A C54A H54A 119.5 . . ?
C56A C55A C54A 118.7(2) . . ?
C56A C55A H55A 120.6 . . ?
C54A C55A H55A 120.6 . . ?
C55A C56A C51A 122.9(2) . . ?
C55A C56A H56A 118.6 . . ?
C51A C56A H56A 118.6 . . ?
C66A C61A C62A 120.16(19) . . ?
C66A C61A N2A 120.01(17) . . ?
C62A C61A N2A 119.79(16) . . ?
C61A C62A C63A 119.56(19) . . ?
C61A C62A H62A 120.2 . . ?
C63A C62A H62A 120.2 . . ?
C64A C63A C62A 120.3(2) . . ?
C64A C63A H63A 119.8 . . ?
C62A C63A H63A 119.8 . . ?
C65A C64A C63A 120.0(2) . . ?
C65A C64A H64A 120.0 . . ?
C63A C64A H64A 120.0 . . ?
C64A C65A C66A 120.2(2) . . ?
C64A C65A H65A 119.9 . . ?
C66A C65A H65A 119.9 . . ?
C61A C66A C65A 119.8(2) . . ?
C61A C66A H66A 120.1 . . ?
C65A C66A H66A 120.1 . . ?
C76A C71A C72A 119.9(2) . . ?
C76A C71A N3A 120.99(18) . . ?
C72A C71A N3A 119.09(17) . . ?
C73A C72A C71A 119.8(2) . . ?
C73A C72A H72A 120.1 . . ?
C71A C72A H72A 120.1 . . ?
C74A C73A C72A 120.5(2) . . ?
C74A C73A H73A 119.8 . . ?
C72A C73A H73A 119.8 . . ?
C73A C74A C75A 119.8(2) . . ?
C73A C74A H74A 120.1 . . ?
C75A C74A H74A 120.1 . . ?
C74A C75A C76A 120.4(2) . . ?
C74A C75A H75A 119.8 . . ?
C76A C75A H75A 119.8 . . ?
C75A C76A C71A 119.6(2) . . ?
C75A C76A H76A 120.2 . . ?
C71A C76A H76A 120.2 . . ?
C32A B1A C41A 115.87(17) . . ?
C32A B1A C22A 114.04(17) . . ?
C41A B1A C22A 129.91(18) . . ?
C36A B2A C51A 115.76(18) . . ?
C36A B2A C12A 114.23(17) . . ?
C51A B2A C12A 129.68(18) . . ?
C31B N1B C21B 120.05(14) . . ?
C31B N1B C11B 120.10(16) . . ?
C21B N1B C11B 119.80(14) . . ?
C33B N2B C42B 124.40(14) . . ?
C33B N2B C61B 117.92(15) . . ?
C42B N2B C61B 117.64(14) . . ?
C35B N3B C52B 124.11(15) . . ?
C35B N3B C71B 117.65(14) . . ?
C52B N3B C71B 118.17(15) . . ?
C16B C11B C12B 120.79(17) . . ?
C16B C11B N1B 118.38(18) . . ?
C12B C11B N1B 120.75(16) . . ?
C11B C12B C13B 116.69(17) . . ?
C11B C12B B2B 117.82(16) . . ?
C13B C12B B2B 124.98(19) . . ?
C14B C13B C12B 122.3(2) . . ?
C14B C13B H13B 118.9 . . ?
C12B C13B H13B 118.9 . . ?
C13B C14B C15B 119.56(18) . . ?
C13B C14B H14B 120.2 . . ?
C15B C14B H14B 120.2 . . ?
C16B C15B C14B 120.41(19) . . ?
C16B C15B H15B 119.8 . . ?
C14B C15B H15B 119.8 . . ?
C15B C16B C11B 120.1(2) . . ?
C15B C16B H16B 119.9 . . ?
C11B C16B H16B 119.9 . . ?
C22B C21B C26B 120.23(18) . . ?
C22B C21B N1B 120.73(15) . . ?
C26B C21B N1B 118.89(16) . . ?
C21B C22B C23B 116.81(16) . . ?
C21B C22B B1B 117.85(17) . . ?
C23B C22B B1B 124.53(16) . . ?
C24B C23B C22B 122.69(18) . . ?
C24B C23B H23B 118.7 . . ?
C22B C23B H23B 118.7 . . ?
C23B C24B C25B 119.19(19) . . ?
C23B C24B H24B 120.4 . . ?
C25B C24B H24B 120.4 . . ?
C26B C25B C24B 120.66(17) . . ?
C26B C25B H25B 119.7 . . ?
C24B C25B H25B 119.7 . . ?
C25B C26B C21B 120.36(18) . . ?
C25B C26B H26B 119.8 . . ?
C21B C26B H26B 119.8 . . ?
N1B C31B C36B 118.50(15) . . ?
N1B C31B C32B 118.45(16) . . ?
C36B C31B C32B 123.05(15) . . ?
C31B C32B C33B 116.82(17) . . ?
C31B C32B B1B 121.50(15) . . ?
C33B C32B B1B 121.64(16) . . ?
C34B C33B N2B 119.76(15) . . ?
C34B C33B C32B 122.06(16) . . ?
N2B C33B C32B 118.15(16) . . ?
C33B C34B C35B 119.27(15) . . ?
C33B C34B H34B 120.4 . . ?
C35B C34B H34B 120.4 . . ?
N3B C35B C34B 119.79(15) . . ?
N3B C35B C36B 118.73(16) . . ?
C34B C35B C36B 121.48(17) . . ?
C31B C36B C35B 117.21(15) . . ?
C31B C36B B2B 121.73(16) . . ?
C35B C36B B2B 121.01(17) . . ?
C46B C41B C42B 117.47(15) . . ?
C46B C41B B1B 125.04(16) . . ?
C42B C41B B1B 117.49(17) . . ?
N2B C42B C43B 119.49(16) . . ?
N2B C42B C41B 121.17(15) . . ?
C43B C42B C41B 119.33(17) . . ?
C44B C43B C42B 120.21(17) . . ?
C44B C43B H43B 119.9 . . ?
C42B C43B H43B 119.9 . . ?
C43B C44B C45B 121.57(17) . . ?
C43B C44B H44B 119.2 . . ?
C45B C44B H44B 119.2 . . ?
C46B C45B C44B 118.34(19) . . ?
C46B C45B H45B 120.8 . . ?
C44B C45B H45B 120.8 . . ?
C45B C46B C41B 122.80(17) . . ?
C45B C46B H46B 118.6 . . ?
C41B C46B H46B 118.6 . . ?
C52B C51B C56B 116.65(18) . . ?
C52B C51B B2B 118.02(16) . . ?
C56B C51B B2B 125.28(17) . . ?
C53B C52B N3B 118.66(16) . . ?
C53B C52B C51B 120.42(17) . . ?
N3B C52B C51B 120.92(17) . . ?
C54B C53B C52B 120.39(19) . . ?
C54B C53B H53B 119.8 . . ?
C52B C53B H53B 119.8 . . ?
C53B C54B C55B 120.7(2) . . ?
C53B C54B H54B 119.7 . . ?
C55B C54B H54B 119.7 . . ?
C56B C55B C54B 118.90(18) . . ?
C56B C55B H55B 120.5 . . ?
C54B C55B H55B 120.5 . . ?
C55B C56B C51B 122.83(19) . . ?
C55B C56B H56B 118.6 . . ?
C51B C56B H56B 118.6 . . ?
C66B C61B C62B 120.84(19) . . ?
C66B C61B N2B 119.92(18) . . ?
C62B C61B N2B 119.20(19) . . ?
C63B C62B C61B 119.2(2) . . ?
C63B C62B H62B 120.4 . . ?
C61B C62B H62B 120.4 . . ?
C64B C63B C62B 120.2(3) . . ?
C64B C63B H63B 119.9 . . ?
C62B C63B H63B 119.9 . . ?
C63B C64B C65B 120.4(2) . . ?
C63B C64B H64B 119.8 . . ?
C65B C64B H64B 119.8 . . ?
C64B C65B C66B 120.0(3) . . ?
C64B C65B H65B 120.0 . . ?
C66B C65B H65B 120.0 . . ?
C61B C66B C65B 119.3(2) . . ?
C61B C66B H66B 120.4 . . ?
C65B C66B H66B 120.4 . . ?
C72B C71B C76B 120.88(18) . . ?
C72B C71B N3B 119.46(18) . . ?
C76B C71B N3B 119.65(18) . . ?
C73B C72B C71B 119.3(2) . . ?
C73B C72B H72B 120.4 . . ?
C71B C72B H72B 120.4 . . ?
C74B C73B C72B 120.5(2) . . ?
C74B C73B H73B 119.8 . . ?
C72B C73B H73B 119.8 . . ?
C73B C74B C75B 120.1(2) . . ?
C73B C74B H74B 120.0 . . ?
C75B C74B H74B 120.0 . . ?
C76B C75B C74B 119.8(2) . . ?
C76B C75B H75B 120.1 . . ?
C74B C75B H75B 120.1 . . ?
C75B C76B C71B 119.5(2) . . ?
C75B C76B H76B 120.2 . . ?
C71B C76B H76B 120.2 . . ?
C32B B1B C41B 116.13(16) . . ?
C32B B1B C22B 114.61(16) . . ?
C41B B1B C22B 128.58(18) . . ?
C36B B2B C51B 115.84(17) . . ?
C36B B2B C12B 113.99(18) . . ?
C51B B2B C12B 129.86(17) . . ?
C6S C1S C2S 120.0 . . ?
C6S C1S C7S 121.2(5) . . ?
C2S C1S C7S 118.8(5) . . ?
C5S C6S C1S 120.0 . . ?
C5S C6S H6S 120.0 . . ?
C1S C6S H6S 120.0 . . ?
C6S C5S C4S 120.0 . . ?
C6S C5S H5S 120.0 . . ?
C4S C5S H5S 120.0 . . ?
C5S C4S C3S 120.0 . . ?
C5S C4S H4S 120.0 . . ?
C3S C4S H4S 120.0 . . ?
C4S C3S C2S 120.0 . . ?
C4S C3S H3S 120.0 . . ?
C2S C3S H3S 120.0 . . ?
C3S C2S C1S 120.0 . . ?
C3S C2S H2S 120.0 . . ?
C1S C2S H2S 120.0 . . ?
C1S C7S H7SA 109.5 . . ?
C1S C7S H7SB 109.5 . . ?
H7SA C7S H7SB 109.5 . . ?
C1S C7S H7SC 109.5 . . ?
H7SA C7S H7SC 109.5 . . ?
H7SB C7S H7SC 109.5 . . ?

loop_
_geom_bond_atom_site_label_1
_geom_bond_atom_site_label_2
_geom_bond_distance
_geom_bond_site_symmetry_2
_geom_bond_publ_flag
N1A C31A 1.407(2) . ?
N1A C11A 1.428(2) . ?
N1A C21A 1.431(2) . ?
N2A C33A 1.391(2) . ?
N2A C42A 1.411(2) . ?
N2A C61A 1.446(2) . ?
N3A C35A 1.395(2) . ?
N3A C52A 1.409(3) . ?
N3A C71A 1.440(2) . ?
C11A C16A 1.404(3) . ?
C11A C12A 1.413(3) . ?
C12A C13A 1.411(3) . ?
C12A B2A 1.551(3) . ?
C13A C14A 1.380(3) . ?
C13A H13A 0.9500 . ?
C14A C15A 1.385(3) . ?
C14A H14A 0.9500 . ?
C15A C16A 1.369(3) . ?
C15A H15A 0.9500 . ?
C16A H16A 0.9500 . ?
C21A C26A 1.408(3) . ?
C21A C22A 1.408(3) . ?
C22A C23A 1.418(3) . ?
C22A B1A 1.543(3) . ?
C23A C24A 1.370(3) . ?
C23A H23A 0.9500 . ?
C24A C25A 1.389(3) . ?
C24A H24A 0.9500 . ?
C25A C26A 1.378(3) . ?
C25A H25A 0.9500 . ?
C26A H26A 0.9500 . ?
C31A C32A 1.408(3) . ?
C31A C36A 1.418(3) . ?
C32A C33A 1.419(3) . ?
C32A B1A 1.500(3) . ?
C33A C34A 1.405(3) . ?
C34A C35A 1.398(3) . ?
C34A H34A 0.9500 . ?
C35A C36A 1.418(3) . ?
C36A B2A 1.504(3) . ?
C41A C46A 1.414(3) . ?
C41A C42A 1.419(3) . ?
C41A B1A 1.536(3) . ?
C42A C43A 1.409(3) . ?
C43A C44A 1.380(3) . ?
C43A H43A 0.9500 . ?
C44A C45A 1.386(3) . ?
C44A H44A 0.9500 . ?
C45A C46A 1.379(3) . ?
C45A H45A 0.9500 . ?
C46A H46A 0.9500 . ?
C51A C56A 1.412(3) . ?
C51A C52A 1.415(3) . ?
C51A B2A 1.540(3) . ?
C52A C53A 1.414(3) . ?
C53A C54A 1.366(3) . ?
C53A H53A 0.9500 . ?
C54A C55A 1.395(3) . ?
C54A H54A 0.9500 . ?
C55A C56A 1.377(3) . ?
C55A H55A 0.9500 . ?
C56A H56A 0.9500 . ?
C61A C66A 1.381(3) . ?
C61A C62A 1.384(3) . ?
C62A C63A 1.386(3) . ?
C62A H62A 0.9500 . ?
C63A C64A 1.377(3) . ?
C63A H63A 0.9500 . ?
C64A C65A 1.377(3) . ?
C64A H64A 0.9500 . ?
C65A C66A 1.386(3) . ?
C65A H65A 0.9500 . ?
C66A H66A 0.9500 . ?
C71A C76A 1.385(3) . ?
C71A C72A 1.391(3) . ?
C72A C73A 1.380(3) . ?
C72A H72A 0.9500 . ?
C73A C74A 1.374(4) . ?
C73A H73A 0.9500 . ?
C74A C75A 1.383(4) . ?
C74A H74A 0.9500 . ?
C75A C76A 1.384(3) . ?
C75A H75A 0.9500 . ?
C76A H76A 0.9500 . ?
N1B C31B 1.404(2) . ?
N1B C21B 1.426(2) . ?
N1B C11B 1.428(2) . ?
N2B C33B 1.401(2) . ?
N2B C42B 1.403(2) . ?
N2B C61B 1.450(2) . ?
N3B C35B 1.391(2) . ?
N3B C52B 1.411(2) . ?
N3B C71B 1.446(2) . ?
C11B C16B 1.403(3) . ?
C11B C12B 1.412(3) . ?
C12B C13B 1.415(3) . ?
C12B B2B 1.545(3) . ?
C13B C14B 1.377(3) . ?
C13B H13B 0.9500 . ?
C14B C15B 1.390(3) . ?
C14B H14B 0.9500 . ?
C15B C16B 1.378(3) . ?
C15B H15B 0.9500 . ?
C16B H16B 0.9500 . ?
C21B C22B 1.411(3) . ?
C21B C26B 1.411(2) . ?
C22B C23B 1.417(3) . ?
C22B B1B 1.541(3) . ?
C23B C24B 1.372(3) . ?
C23B H23B 0.9500 . ?
C24B C25B 1.392(3) . ?
C24B H24B 0.9500 . ?
C25B C26B 1.373(3) . ?
C25B H25B 0.9500 . ?
C26B H26B 0.9500 . ?
C31B C36B 1.409(3) . ?
C31B C32B 1.415(2) . ?
C32B C33B 1.421(2) . ?
C32B B1B 1.496(3) . ?
C33B C34B 1.392(3) . ?
C34B C35B 1.402(2) . ?
C34B H34B 0.9500 . ?
C35B C36B 1.422(2) . ?
C36B B2B 1.505(3) . ?
C41B C46B 1.405(3) . ?
C41B C42B 1.422(2) . ?
C41B B1B 1.539(3) . ?
C42B C43B 1.408(2) . ?
C43B C44B 1.377(3) . ?
C43B H43B 0.9500 . ?
C44B C45B 1.386(3) . ?
C44B H44B 0.9500 . ?
C45B C46B 1.380(3) . ?
C45B H45B 0.9500 . ?
C46B H46B 0.9500 . ?
C51B C52B 1.414(3) . ?
C51B C56B 1.418(3) . ?
C51B B2B 1.535(3) . ?
C52B C53B 1.410(3) . ?
C53B C54B 1.376(3) . ?
C53B H53B 0.9500 . ?
C54B C55B 1.398(3) . ?
C54B H54B 0.9500 . ?
C55B C56B 1.378(3) . ?
C55B H55B 0.9500 . ?
C56B H56B 0.9500 . ?
C61B C66B 1.372(3) . ?
C61B C62B 1.394(3) . ?
C62B C63B 1.382(3) . ?
C62B H62B 0.9500 . ?
C63B C64B 1.376(4) . ?
C63B H63B 0.9500 . ?
C64B C65B 1.379(4) . ?
C64B H64B 0.9500 . ?
C65B C66B 1.396(3) . ?
C65B H65B 0.9500 . ?
C66B H66B 0.9500 . ?
C71B C72B 1.382(3) . ?
C71B C76B 1.382(3) . ?
C72B C73B 1.380(3) . ?
C72B H72B 0.9500 . ?
C73B C74B 1.375(4) . ?
C73B H73B 0.9500 . ?
C74B C75B 1.392(4) . ?
C74B H74B 0.9500 . ?
C75B C76B 1.381(3) . ?
C75B H75B 0.9500 . ?
C76B H76B 0.9500 . ?
C1S C6S 1.3900 . ?
C1S C2S 1.3900 . ?
C1S C7S 1.399(11) . ?
C6S C5S 1.3900 . ?
C6S H6S 0.9500 . ?
C5S C4S 1.3900 . ?
C5S H5S 0.9500 . ?
C4S C3S 1.3900 . ?
C4S H4S 0.9500 . ?
C3S C2S 1.3900 . ?
C3S H3S 0.9500 . ?
C2S H2S 0.9500 . ?
C7S H7SA 0.9800 . ?
C7S H7SB 0.9800 . ?
C7S H7SC 0.9800 . ?

loop_
_geom_torsion_atom_site_label_1
_geom_torsion_atom_site_label_2
_geom_torsion_atom_site_label_3
_geom_torsion_atom_site_label_4
_geom_torsion
_geom_torsion_site_symmetry_1
_geom_torsion_site_symmetry_2
_geom_torsion_site_symmetry_3
_geom_torsion_site_symmetry_4
_geom_torsion_publ_flag
C31A N1A C11A C16A 148.17(16) . . . . ?
C21A N1A C11A C16A -29.1(2) . . . . ?
C31A N1A C11A C12A -28.5(2) . . . . ?
C21A N1A C11A C12A 154.16(15) . . . . ?
C16A C11A C12A C13A 3.9(3) . . . . ?
N1A C11A C12A C13A -179.42(16) . . . . ?
C16A C11A C12A B2A -167.93(16) . . . . ?
N1A C11A C12A B2A 8.7(2) . . . . ?
C11A C12A C13A C14A 0.0(3) . . . . ?
B2A C12A C13A C14A 171.28(19) . . . . ?
C12A C13A C14A C15A -3.3(3) . . . . ?
C13A C14A C15A C16A 2.7(3) . . . . ?
C14A C15A C16A C11A 1.2(3) . . . . ?
C12A C11A C16A C15A -4.6(3) . . . . ?
N1A C11A C16A C15A 178.67(17) . . . . ?
C31A N1A C21A C26A 150.75(16) . . . . ?
C11A N1A C21A C26A -31.9(2) . . . . ?
C31A N1A C21A C22A -26.0(2) . . . . ?
C11A N1A C21A C22A 151.36(15) . . . . ?
C26A C21A C22A C23A 1.3(2) . . . . ?
N1A C21A C22A C23A 177.94(15) . . . . ?
C26A C21A C22A B1A -172.02(15) . . . . ?
N1A C21A C22A B1A 4.7(2) . . . . ?
C21A C22A C23A C24A 2.0(3) . . . . ?
B1A C22A C23A C24A 174.87(17) . . . . ?
C22A C23A C24A C25A -2.9(3) . . . . ?
C23A C24A C25A C26A 0.5(3) . . . . ?
C24A C25A C26A C21A 2.8(3) . . . . ?
C22A C21A C26A C25A -3.6(3) . . . . ?
N1A C21A C26A C25A 179.64(16) . . . . ?
C11A N1A C31A C32A -152.89(15) . . . . ?
C21A N1A C31A C32A 24.4(2) . . . . ?
C11A N1A C31A C36A 25.3(2) . . . . ?
C21A N1A C31A C36A -157.35(15) . . . . ?
N1A C31A C32A C33A 175.93(14) . . . . ?
C36A C31A C32A C33A -2.2(2) . . . . ?
N1A C31A C32A B1A -1.9(2) . . . . ?
C36A C31A C32A B1A 179.93(15) . . . . ?
C42A N2A C33A C34A -172.69(15) . . . . ?
C61A N2A C33A C34A 3.7(2) . . . . ?
C42A N2A C33A C32A 7.0(2) . . . . ?
C61A N2A C33A C32A -176.58(14) . . . . ?
C31A C32A C33A N2A -175.32(14) . . . . ?
B1A C32A C33A N2A 2.6(2) . . . . ?
C31A C32A C33A C34A 4.4(2) . . . . ?
B1A C32A C33A C34A -177.71(15) . . . . ?
N2A C33A C34A C35A 177.21(15) . . . . ?
C32A C33A C34A C35A -2.5(2) . . . . ?
C52A N3A C35A C34A -177.32(15) . . . . ?
C71A N3A C35A C34A 4.2(2) . . . . ?
C52A N3A C35A C36A 4.8(2) . . . . ?
C71A N3A C35A C36A -173.74(15) . . . . ?
C33A C34A C35A N3A -179.57(14) . . . . ?
C33A C34A C35A C36A -1.7(2) . . . . ?
N1A C31A C36A C35A -179.94(14) . . . . ?
C32A C31A C36A C35A -1.8(2) . . . . ?
N1A C31A C36A B2A -3.2(2) . . . . ?
C32A C31A C36A B2A 174.92(15) . . . . ?
N3A C35A C36A C31A -178.36(14) . . . . ?
C34A C35A C36A C31A 3.8(2) . . . . ?
N3A C35A C36A B2A 4.9(2) . . . . ?
C34A C35A C36A B2A -172.91(15) . . . . ?
C33A N2A C42A C43A 173.93(15) . . . . ?
C61A N2A C42A C43A -2.4(2) . . . . ?
C33A N2A C42A C41A -7.1(2) . . . . ?
C61A N2A C42A C41A 176.56(14) . . . . ?
C46A C41A C42A C43A -3.9(2) . . . . ?
B1A C41A C42A C43A 176.60(15) . . . . ?
C46A C41A C42A N2A 177.17(15) . . . . ?
B1A C41A C42A N2A -2.4(2) . . . . ?
N2A C42A C43A C44A -179.32(15) . . . . ?
C41A C42A C43A C44A 1.7(2) . . . . ?
C42A C43A C44A C45A 0.9(3) . . . . ?
C43A C44A C45A C46A -1.2(3) . . . . ?
C44A C45A C46A C41A -1.2(3) . . . . ?
C42A C41A C46A C45A 3.7(2) . . . . ?
B1A C41A C46A C45A -176.82(16) . . . . ?
C35A N3A C52A C53A 172.86(15) . . . . ?
C71A N3A C52A C53A -8.6(2) . . . . ?
C35A N3A C52A C51A -6.4(2) . . . . ?
C71A N3A C52A C51A 172.09(16) . . . . ?
C56A C51A C52A N3A 177.12(16) . . . . ?
B2A C51A C52A N3A -1.7(2) . . . . ?
C56A C51A C52A C53A -2.1(3) . . . . ?
B2A C51A C52A C53A 179.07(16) . . . . ?
N3A C52A C53A C54A -177.75(17) . . . . ?
C51A C52A C53A C54A 1.5(3) . . . . ?
C52A C53A C54A C55A -0.3(3) . . . . ?
C53A C54A C55A C56A -0.2(3) . . . . ?
C54A C55A C56A C51A -0.5(3) . . . . ?
C52A C51A C56A C55A 1.7(3) . . . . ?
B2A C51A C56A C55A -179.66(19) . . . . ?
C33A N2A C61A C66A 87.4(2) . . . . ?
C42A N2A C61A C66A -96.0(2) . . . . ?
C33A N2A C61A C62A -90.4(2) . . . . ?
C42A N2A C61A C62A 86.2(2) . . . . ?
C66A C61A C62A C63A 0.1(3) . . . . ?
N2A C61A C62A C63A 177.89(19) . . . . ?
C61A C62A C63A C64A -0.8(4) . . . . ?
C62A C63A C64A C65A 1.2(4) . . . . ?
C63A C64A C65A C66A -0.7(4) . . . . ?
C62A C61A C66A C65A 0.3(3) . . . . ?
N2A C61A C66A C65A -177.5(2) . . . . ?
C64A C65A C66A C61A 0.0(4) . . . . ?
C35A N3A C71A C76A -85.8(2) . . . . ?
C52A N3A C71A C76A 95.6(2) . . . . ?
C35A N3A C71A C72A 93.3(2) . . . . ?
C52A N3A C71A C72A -85.3(2) . . . . ?
C76A C71A C72A C73A -0.3(3) . . . . ?
N3A C71A C72A C73A -179.4(2) . . . . ?
C71A C72A C73A C74A 1.4(4) . . . . ?
C72A C73A C74A C75A -1.1(4) . . . . ?
C73A C74A C75A C76A -0.3(4) . . . . ?
C74A C75A C76A C71A 1.5(4) . . . . ?
C72A C71A C76A C75A -1.1(3) . . . . ?
N3A C71A C76A C75A 177.9(2) . . . . ?
C31A C32A B1A C41A 166.71(14) . . . . ?
C33A C32A B1A C41A -11.1(2) . . . . ?
C31A C32A B1A C22A -17.6(2) . . . . ?
C33A C32A B1A C22A 164.63(15) . . . . ?
C46A C41A B1A C32A -168.69(16) . . . . ?
C42A C41A B1A C32A 10.8(2) . . . . ?
C46A C41A B1A C22A 16.4(3) . . . . ?
C42A C41A B1A C22A -164.08(17) . . . . ?
C21A C22A B1A C32A 15.9(2) . . . . ?
C23A C22A B1A C32A -156.82(16) . . . . ?
C21A C22A B1A C41A -169.11(16) . . . . ?
C23A C22A B1A C41A 18.1(3) . . . . ?
C31A C36A B2A C51A 171.34(15) . . . . ?
C35A C36A B2A C51A -12.1(2) . . . . ?
C31A C36A B2A C12A -14.6(2) . . . . ?
C35A C36A B2A C12A 162.01(15) . . . . ?
C56A C51A B2A C36A -168.40(17) . . . . ?
C52A C51A B2A C36A 10.3(2) . . . . ?
C56A C51A B2A C12A 18.6(3) . . . . ?
C52A C51A B2A C12A -162.74(18) . . . . ?
C13A C12A B2A C36A -159.57(18) . . . . ?
C11A C12A B2A C36A 11.6(2) . . . . ?
C13A C12A B2A C51A 13.5(3) . . . . ?
C11A C12A B2A C51A -175.33(17) . . . . ?
C31B N1B C11B C16B 149.40(17) . . . . ?
C21B N1B C11B C16B -33.2(2) . . . . ?
C31B N1B C11B C12B -27.5(2) . . . . ?
C21B N1B C11B C12B 149.96(17) . . . . ?
C16B C11B C12B C13B 2.7(3) . . . . ?
N1B C11B C12B C13B 179.49(17) . . . . ?
C16B C11B C12B B2B -169.46(17) . . . . ?
N1B C11B C12B B2B 7.3(3) . . . . ?
C11B C12B C13B C14B 1.0(3) . . . . ?
B2B C12B C13B C14B 172.54(19) . . . . ?
C12B C13B C14B C15B -2.9(3) . . . . ?
C13B C14B C15B C16B 1.0(3) . . . . ?
C14B C15B C16B C11B 2.7(3) . . . . ?
C12B C11B C16B C15B -4.6(3) . . . . ?
N1B C11B C16B C15B 178.56(17) . . . . ?
C31B N1B C21B C22B -27.0(3) . . . . ?
C11B N1B C21B C22B 155.56(17) . . . . ?
C31B N1B C21B C26B 148.48(17) . . . . ?
C11B N1B C21B C26B -29.0(3) . . . . ?
C26B C21B C22B C23B 1.3(3) . . . . ?
N1B C21B C22B C23B 176.75(17) . . . . ?
C26B C21B C22B B1B -168.85(17) . . . . ?
N1B C21B C22B B1B 6.6(3) . . . . ?
C21B C22B C23B C24B 0.7(3) . . . . ?
B1B C22B C23B C24B 170.17(19) . . . . ?
C22B C23B C24B C25B -1.6(3) . . . . ?
C23B C24B C25B C26B 0.3(3) . . . . ?
C24B C25B C26B C21B 1.7(3) . . . . ?
C22B C21B C26B C25B -2.6(3) . . . . ?
N1B C21B C26B C25B -178.07(17) . . . . ?
C21B N1B C31B C36B -154.18(17) . . . . ?
C11B N1B C31B C36B 23.3(2) . . . . ?
C21B N1B C31B C32B 24.7(2) . . . . ?
C11B N1B C31B C32B -157.90(16) . . . . ?
N1B C31B C32B C33B 179.50(16) . . . . ?
C36B C31B C32B C33B -1.7(3) . . . . ?
N1B C31B C32B B1B -2.6(3) . . . . ?
C36B C31B C32B B1B 176.18(18) . . . . ?
C42B N2B C33B C34B -177.57(18) . . . . ?
C61B N2B C33B C34B 0.1(3) . . . . ?
C42B N2B C33B C32B 4.5(3) . . . . ?
C61B N2B C33B C32B -177.89(17) . . . . ?
C31B C32B C33B C34B 1.9(3) . . . . ?
B1B C32B C33B C34B -175.97(18) . . . . ?
C31B C32B C33B N2B 179.83(16) . . . . ?
B1B C32B C33B N2B 1.9(3) . . . . ?
N2B C33B C34B C35B -177.39(17) . . . . ?
C32B C33B C34B C35B 0.5(3) . . . . ?
C52B N3B C35B C34B -173.14(17) . . . . ?
C71B N3B C35B C34B 3.9(3) . . . . ?
C52B N3B C35B C36B 7.2(3) . . . . ?
C71B N3B C35B C36B -175.78(17) . . . . ?
C33B C34B C35B N3B 177.04(17) . . . . ?
C33B C34B C35B C36B -3.3(3) . . . . ?
N1B C31B C36B C35B 177.92(16) . . . . ?
C32B C31B C36B C35B -0.9(3) . . . . ?
N1B C31B C36B B2B 0.3(3) . . . . ?
C32B C31B C36B B2B -178.51(18) . . . . ?
N3B C35B C36B C31B -176.89(17) . . . . ?
C34B C35B C36B C31B 3.4(3) . . . . ?
N3B C35B C36B B2B 0.8(3) . . . . ?
C34B C35B C36B B2B -178.93(18) . . . . ?
C33B N2B C42B C43B 178.45(18) . . . . ?
C61B N2B C42B C43B 0.8(3) . . . . ?
C33B N2B C42B C41B -2.3(3) . . . . ?
C61B N2B C42B C41B -179.92(17) . . . . ?
C46B C41B C42B N2B 174.88(17) . . . . ?
B1B C41B C42B N2B -5.9(3) . . . . ?
C46B C41B C42B C43B -5.8(3) . . . . ?
B1B C41B C42B C43B 173.34(17) . . . . ?
N2B C42B C43B C44B -176.93(19) . . . . ?
C41B C42B C43B C44B 3.8(3) . . . . ?
C42B C43B C44B C45B 1.1(3) . . . . ?
C43B C44B C45B C46B -3.6(3) . . . . ?
C44B C45B C46B C41B 1.3(3) . . . . ?
C42B C41B C46B C45B 3.4(3) . . . . ?
B1B C41B C46B C45B -175.73(19) . . . . ?
C35B N3B C52B C53B 175.98(18) . . . . ?
C71B N3B C52B C53B -1.1(3) . . . . ?
C35B N3B C52B C51B -4.5(3) . . . . ?
C71B N3B C52B C51B 178.43(17) . . . . ?
C56B C51B C52B C53B -4.0(3) . . . . ?
B2B C51B C52B C53B 173.73(18) . . . . ?
C56B C51B C52B N3B 176.56(17) . . . . ?
B2B C51B C52B N3B -5.8(3) . . . . ?
N3B C52B C53B C54B -179.22(18) . . . . ?
C51B C52B C53B C54B 1.3(3) . . . . ?
C52B C53B C54B C55B 1.9(3) . . . . ?
C53B C54B C55B C56B -2.2(3) . . . . ?
C54B C55B C56B C51B -0.8(3) . . . . ?
C52B C51B C56B C55B 3.8(3) . . . . ?
B2B C51B C56B C55B -173.74(19) . . . . ?
C33B N2B C61B C66B 91.1(2) . . . . ?
C42B N2B C61B C66B -91.1(2) . . . . ?
C33B N2B C61B C62B -91.2(2) . . . . ?
C42B N2B C61B C62B 86.6(2) . . . . ?
C66B C61B C62B C63B 0.3(3) . . . . ?
N2B C61B C62B C63B -177.3(2) . . . . ?
C61B C62B C63B C64B 0.4(4) . . . . ?
C62B C63B C64B C65B -1.3(4) . . . . ?
C63B C64B C65B C66B 1.3(4) . . . . ?
C62B C61B C66B C65B -0.3(3) . . . . ?
N2B C61B C66B C65B 177.4(2) . . . . ?
C64B C65B C66B C61B -0.5(4) . . . . ?
C35B N3B C71B C72B 91.9(2) . . . . ?
C52B N3B C71B C72B -90.9(2) . . . . ?
C35B N3B C71B C76B -86.9(2) . . . . ?
C52B N3B C71B C76B 90.3(2) . . . . ?
C76B C71B C72B C73B 0.5(3) . . . . ?
N3B C71B C72B C73B -178.3(2) . . . . ?
C71B C72B C73B C74B 0.0(4) . . . . ?
C72B C73B C74B C75B -0.5(4) . . . . ?
C73B C74B C75B C76B 0.4(4) . . . . ?
C74B C75B C76B C71B 0.1(4) . . . . ?
C72B C71B C76B C75B -0.6(3) . . . . ?
N3B C71B C76B C75B 178.23(19) . . . . ?
C31B C32B B1B C41B 172.62(16) . . . . ?
C33B C32B B1B C41B -9.6(3) . . . . ?
C31B C32B B1B C22B -16.0(3) . . . . ?
C33B C32B B1B C22B 161.77(17) . . . . ?
C46B C41B B1B C32B -169.55(18) . . . . ?
C42B C41B B1B C32B 11.4(3) . . . . ?
C46B C41B B1B C22B 20.5(3) . . . . ?
C42B C41B B1B C22B -158.58(19) . . . . ?
C21B C22B B1B C32B 13.8(3) . . . . ?
C23B C22B B1B C32B -155.58(18) . . . . ?
C21B C22B B1B C41B -176.16(18) . . . . ?
C23B C22B B1B C41B 14.5(3) . . . . ?
C31B C36B B2B C51B 167.35(17) . . . . ?
C35B C36B B2B C51B -10.2(3) . . . . ?
C31B C36B B2B C12B -18.4(3) . . . . ?
C35B C36B B2B C12B 164.05(17) . . . . ?
C52B C51B B2B C36B 12.5(3) . . . . ?
C56B C51B B2B C36B -170.03(18) . . . . ?
C52B C51B B2B C12B -160.7(2) . . . . ?
C56B C51B B2B C12B 16.8(3) . . . . ?
C11B C12B B2B C36B 14.2(3) . . . . ?
C13B C12B B2B C36B -157.21(18) . . . . ?
C11B C12B B2B C51B -172.51(19) . . . . ?
C13B C12B B2B C51B 16.1(3) . . . . ?
C2S C1S C6S C5S 0.0 . . . . ?
C7S C1S C6S C5S -178.2(10) . . . . ?
C1S C6S C5S C4S 0.0 . . . . ?
C6S C5S C4S C3S 0.0 . . . . ?
C5S C4S C3S C2S 0.0 . . . . ?
C4S C3S C2S C1S 0.0 . . . . ?
C6S C1S C2S C3S 0.0 . . . . ?
C7S C1S C2S C3S 178.3(10) . . . . ?
